data_7019987
loop_
_publ_author_name
'Wang, Xiu-Li'
'Mu, Bao'
'Lin, Hong-Yan'
'Yang, Song'
'Liu, Guo-Cheng'
'Tian, Ai-Xiang'
'Zhang, Ju-Wen'

_publ_section_title
;
 Assembly and properties of transition-metal coordination polymers based
 on semi-rigid bis-pyridyl-bis-amide ligand: effect of polycarboxylates on
 the dimensionality.
;
_journal_issue 36
_journal_name_full 'Dalton transactions (Cambridge, England : 2003)'
_journal_page_first 11074
_journal_page_last 11084
_journal_paper_doi 10.1039/c2dt30907f
_journal_volume 41
_journal_year 2012
_chemical_formula_moiety 'C36 H34 Co3 N4 O18, 4(H2 O)'
_chemical_formula_sum 'C36 H42 Co3 N4 O22'
_chemical_formula_weight 1059.53
_chemical_name_systematic
;
?
;
_space_group_IT_number 14
_symmetry_cell_setting monoclinic
_symmetry_space_group_name_Hall '-P 2ybc'
_symmetry_space_group_name_H-M 'P 1 21/c 1'
_atom_sites_solution_hydrogens geom
_atom_sites_solution_primary direct
_atom_sites_solution_secondary difmap
_audit_creation_method SHELXL-97
_cell_angle_alpha 90.00
_cell_angle_beta 106.878(2)
_cell_angle_gamma 90.00
_cell_formula_units_Z 2
_cell_length_a 6.1088(4)
_cell_length_b 20.6761(15)
_cell_length_c 16.9831(11)
_cell_measurement_reflns_used 4027
_cell_measurement_temperature 293(2)
_cell_measurement_theta_max 24.9701
_cell_measurement_theta_min 2.6933
_cell_volume 2052.7(2)
_computing_cell_refinement 'Bruker XSCANS'
_computing_data_collection 'Bruker XSCANS'
_computing_data_reduction 'Bruker SHELXTL'
_computing_molecular_graphics 'Bruker SHELXTL'
_computing_publication_material 'Bruker SHELXTL'
_computing_structure_refinement 'SHELXL-97 (Sheldrick, 2008)'
_computing_structure_solution 'SHELXS-97 (Sheldrick, 2008)'
_diffrn_ambient_temperature 293(2)
_diffrn_measured_fraction_theta_full 0.994
_diffrn_measured_fraction_theta_max 0.994
_diffrn_measurement_device_type 'Bruker P4'
_diffrn_measurement_method '\w scans'
_diffrn_radiation_monochromator graphite
_diffrn_radiation_source 'fine-focus sealed tube'
_diffrn_radiation_type MoK\a
_diffrn_radiation_wavelength 0.71073
_diffrn_reflns_av_R_equivalents 0.0339
_diffrn_reflns_av_sigmaI/netI 0.0386
_diffrn_reflns_limit_h_max 8
_diffrn_reflns_limit_h_min -8
_diffrn_reflns_limit_k_max 25
_diffrn_reflns_limit_k_min -27
_diffrn_reflns_limit_l_max 22
_diffrn_reflns_limit_l_min -22
_diffrn_reflns_number 16255
_diffrn_reflns_theta_full 28.29
_diffrn_reflns_theta_max 28.29
_diffrn_reflns_theta_min 2.69
_exptl_absorpt_coefficient_mu 1.292
_exptl_absorpt_correction_type none
_exptl_crystal_colour purple
_exptl_crystal_density_diffrn 1.714
_exptl_crystal_density_method 'not measured'
_exptl_crystal_description block
_exptl_crystal_F_000 1086
_exptl_crystal_size_max 0.220
_exptl_crystal_size_mid 0.200
_exptl_crystal_size_min 0.180
_refine_diff_density_max 0.396
_refine_diff_density_min -0.565
_refine_diff_density_rms 0.069
_refine_ls_extinction_method none
_refine_ls_goodness_of_fit_ref 1.052
_refine_ls_hydrogen_treatment constr
_refine_ls_matrix_type full
_refine_ls_number_parameters 297
_refine_ls_number_reflns 5062
_refine_ls_number_restraints 0
_refine_ls_restrained_S_all 1.052
_refine_ls_R_factor_all 0.0561
_refine_ls_R_factor_gt 0.0378
_refine_ls_shift/su_max 0.001
_refine_ls_shift/su_mean 0.000
_refine_ls_structure_factor_coef Fsqd
_refine_ls_weighting_details 'calc w=1/[\s^2^(Fo^2^)+(0.0496P)^2^+0.4997P] where P=(Fo^2^+2Fc^2^)/3'
_refine_ls_weighting_scheme calc
_refine_ls_wR_factor_gt 0.0921
_refine_ls_wR_factor_ref 0.1002
_reflns_number_gt 3866
_reflns_number_total 5093
_reflns_threshold_expression >2sigma(I)
_cod_data_source_file c2dt30907f.txt
_cod_data_source_block Complex3
_cod_depositor_comments
;
The following automatic conversions were performed:

'_symmetry_cell_setting' value 'Monoclinic' changed to 'monoclinic'
according to /home/saulius/struct/CIF-dictionaries/cif_core.dic
dictionary named 'cif_core.dic' version 2.4.1 from 2010-06-29.

Automatic conversion script
Id: cif_fix_values 1891 2012-01-12 08:04:46Z andrius 
;
_cod_original_sg_symbol_H-M 'P 21/c '
_cod_database_code 7019987

loop_
_symmetry_equiv_pos_as_xyz
'x, y, z'
'-x, y+1/2, -z+1/2'
'-x, -y, -z'
'x, -y-1/2, z-1/2'

loop_
_atom_site_label
_atom_site_type_symbol
_atom_site_fract_x
_atom_site_fract_y
_atom_site_fract_z
_atom_site_U_iso_or_equiv
_atom_site_adp_type
_atom_site_occupancy
_atom_site_symmetry_multiplicity
_atom_site_calc_flag
_atom_site_refinement_flags
N1 N 1.0353(3) 0.19961(9) 0.64426(11) 0.0251(4) Uani 1 1 d .
C1 C 0.9964(4) 0.11198(11) 0.11316(13) 0.0246(5) Uani 1 1 d .
C2 C 1.0074(4) 0.13690(10) 0.19775(13) 0.0219(4) Uani 1 1 d .
C3 C 1.2113(4) 0.12718(12) 0.25939(14) 0.0274(5) Uani 1 1 d .
H3 H 1.3287 0.1037 0.2482 0.033 Uiso 1 1 calc R
C8 C 0.8286(4) 0.17134(10) 0.21506(13) 0.0210(4) Uani 1 1 d .
C4 C 1.2409(4) 0.15222(12) 0.33749(13) 0.0278(5) Uani 1 1 d .
H4 H 1.3795 0.1467 0.3780 0.033 Uiso 1 1 calc R
C7 C 0.8597(4) 0.19462(11) 0.29471(13) 0.0242(5) Uani 1 1 d .
H7 H 0.7410 0.2166 0.3071 0.029 Uiso 1 1 calc R
C5 C 1.0643(4) 0.18550(11) 0.35538(13) 0.0241(5) Uani 1 1 d .
C6 C 1.0922(4) 0.21171(11) 0.43965(13) 0.0271(5) Uani 1 1 d .
O4 O 0.9281(4) 0.23710(10) 0.45743(11) 0.0459(5) Uani 1 1 d .
O3 O 1.2845(3) 0.20796(9) 0.49405(9) 0.0339(4) Uani 1 1 d .
C9 C 0.6084(4) 0.18498(12) 0.15001(13) 0.0255(5) Uani 1 1 d .
C10 C 1.1498(4) 0.18110(13) 0.72150(15) 0.0336(6) Uani 1 1 d .
H10 H 1.2949 0.1979 0.7459 0.040 Uiso 1 1 calc R
C11 C 1.0585(5) 0.13826(14) 0.76506(16) 0.0415(7) Uani 1 1 d .
H11 H 1.1417 0.1267 0.8183 0.050 Uiso 1 1 calc R
C12 C 0.8451(5) 0.11232(14) 0.73059(16) 0.0397(6) Uani 1 1 d .
H12 H 0.7821 0.0833 0.7598 0.048 Uiso 1 1 calc R
C13 C 0.7259(4) 0.13054(12) 0.65103(14) 0.0275(5) Uani 1 1 d .
C14 C 0.8265(4) 0.17443(11) 0.61064(14) 0.0266(5) Uani 1 1 d .
H14A H 0.7454 0.1871 0.5576 0.032 Uiso 1 1 calc R
C15 C 0.4020(4) 0.05275(12) 0.62097(16) 0.0314(5) Uani 1 1 d .
C16 C 0.1708(4) 0.04090(13) 0.55779(16) 0.0331(6) Uani 1 1 d .
H16 H 0.0868 0.0819 0.5489 0.040 Uiso 1 1 calc R
C17 C 0.1995(4) 0.01951(15) 0.47607(16) 0.0399(6) Uani 1 1 d .
H17A H 0.2880 -0.0202 0.4840 0.048 Uiso 1 1 calc R
H17B H 0.2844 0.0523 0.4564 0.048 Uiso 1 1 calc R
C18 C 0.0292(4) -0.00822(14) 0.58874(16) 0.0380(6) Uani 1 1 d .
H18A H 0.0029 0.0075 0.6390 0.046 Uiso 1 1 calc R
H18B H 0.1123 -0.0487 0.6010 0.046 Uiso 1 1 calc R
N2 N 0.5054(3) 0.10801(10) 0.60791(13) 0.0318(5) Uani 1 1 d .
H2 H 0.4273 0.1323 0.5686 0.038 Uiso 1 1 calc R
O1 O 0.9533(3) 0.05320(8) 0.09937(10) 0.0366(4) Uani 1 1 d .
O2 O 1.0471(3) 0.35032(8) 0.56321(9) 0.0295(4) Uani 1 1 d .
O3W O 0.7104(4) -0.05488(11) 0.00974(14) 0.0610(7) Uani 1 1 d .
H3W H 0.6791 -0.0444 0.0518 0.092 Uiso 1 1 calc R
O4W O 1.2223(4) -0.05684(11) 0.08693(13) 0.0568(6) Uani 1 1 d .
H4W H 1.2664 -0.0870 0.0641 0.085 Uiso 1 1 calc R
O5 O 0.4757(3) 0.22554(8) 0.16883(10) 0.0295(4) Uani 1 1 d .
O6 O 0.5655(3) 0.15782(10) 0.08222(10) 0.0383(4) Uani 1 1 d .
O7 O 0.4884(3) 0.01540(10) 0.67689(13) 0.0512(6) Uani 1 1 d .
Co1 Co 1.18568(5) 0.262834(16) 0.581004(18) 0.02385(10) Uani 1 1 d .
Co2 Co 1.0000 0.0000 0.0000 0.03489(14) Uani 1 2 d S
O1W O 1.6055(5) 0.00787(16) 0.17208(16) 0.0904(10) Uani 1 1 d .
O2W O 0.5661(4) 0.17421(10) 0.91444(12) 0.0535(5) Uani 1 1 d .
H2WB H 0.5233 0.1787 0.9575 0.064 Uiso 1 1 d R
H2WA H 0.6639 0.2035 0.9146 0.064 Uiso 1 1 d R
H1WB H 1.6178 0.0111 0.2225 0.064 Uiso 1 1 d R
H4WB H 1.3455 -0.0352 0.1098 0.064 Uiso 1 1 d R
H1WA H 1.7219 0.0268 0.1586 0.064 Uiso 1 1 d R
H3WB H 0.6465 -0.0764 -0.0344 0.064 Uiso 1 1 d R

loop_
_atom_site_aniso_label
_atom_site_aniso_U_11
_atom_site_aniso_U_22
_atom_site_aniso_U_33
_atom_site_aniso_U_23
_atom_site_aniso_U_13
_atom_site_aniso_U_12
N1 0.0232(10) 0.0257(10) 0.0252(10) -0.0041(8) 0.0054(8) -0.0032(8)
C1 0.0245(12) 0.0278(12) 0.0214(11) -0.0057(9) 0.0065(9) 0.0012(10)
C2 0.0275(12) 0.0195(11) 0.0184(10) -0.0017(8) 0.0061(9) 0.0001(9)
C3 0.0254(12) 0.0318(13) 0.0250(11) -0.0004(9) 0.0075(9) 0.0083(10)
C8 0.0228(11) 0.0209(11) 0.0177(10) -0.0005(8) 0.0034(8) 0.0020(9)
C4 0.0239(12) 0.0350(13) 0.0203(11) 0.0028(9) -0.0003(9) 0.0037(10)
C7 0.0266(12) 0.0243(12) 0.0217(11) -0.0021(9) 0.0071(9) 0.0052(9)
C5 0.0290(12) 0.0234(12) 0.0176(10) -0.0020(8) 0.0034(9) -0.0005(9)
C6 0.0371(14) 0.0228(12) 0.0195(11) -0.0003(9) 0.0050(10) 0.0002(10)
O4 0.0520(12) 0.0599(13) 0.0223(9) -0.0096(8) 0.0054(8) 0.0227(10)
O3 0.0333(10) 0.0461(11) 0.0171(8) -0.0043(7) -0.0009(7) -0.0033(8)
C9 0.0238(12) 0.0324(13) 0.0189(11) 0.0011(9) 0.0041(9) -0.0006(10)
C10 0.0271(13) 0.0393(15) 0.0291(13) -0.0014(11) -0.0005(10) -0.0078(11)
C11 0.0424(16) 0.0485(17) 0.0248(13) 0.0066(11) -0.0040(11) -0.0117(13)
C12 0.0410(15) 0.0428(16) 0.0328(14) 0.0074(12) 0.0068(11) -0.0129(13)
C13 0.0217(12) 0.0272(13) 0.0310(12) -0.0052(9) 0.0037(9) -0.0041(10)
C14 0.0256(12) 0.0266(12) 0.0263(11) -0.0033(9) 0.0053(9) -0.0019(10)
C15 0.0247(12) 0.0305(13) 0.0391(14) 0.0006(11) 0.0092(10) -0.0041(10)
C16 0.0248(13) 0.0305(13) 0.0423(14) -0.0003(11) 0.0069(11) -0.0041(11)
C17 0.0283(14) 0.0503(17) 0.0415(15) -0.0011(13) 0.0108(11) -0.0128(12)
C18 0.0288(14) 0.0475(17) 0.0382(14) -0.0008(12) 0.0104(11) -0.0143(12)
N2 0.0241(10) 0.0308(11) 0.0358(11) 0.0045(9) 0.0016(8) -0.0055(9)
O1 0.0583(12) 0.0264(9) 0.0312(9) -0.0101(7) 0.0226(9) -0.0066(8)
O2 0.0384(10) 0.0297(9) 0.0208(8) 0.0032(7) 0.0094(7) 0.0022(7)
O3W 0.0841(17) 0.0594(14) 0.0540(13) -0.0291(11) 0.0429(12) -0.0331(12)
O4W 0.0797(17) 0.0419(13) 0.0468(12) -0.0059(10) 0.0155(11) 0.0018(11)
O5 0.0252(9) 0.0345(10) 0.0250(8) 0.0010(7) 0.0011(7) 0.0096(7)
O6 0.0307(10) 0.0588(13) 0.0210(8) -0.0103(8) 0.0005(7) 0.0008(9)
O7 0.0405(12) 0.0455(12) 0.0569(13) 0.0175(10) -0.0028(10) -0.0139(10)
Co1 0.02281(17) 0.02733(18) 0.01942(16) -0.00438(12) 0.00299(12) -0.00348(13)
Co2 0.0494(3) 0.0298(3) 0.0310(3) -0.0110(2) 0.0204(2) -0.0076(2)
O1W 0.084(2) 0.128(3) 0.0541(16) 0.0150(16) 0.0125(14) -0.0494(18)
O2W 0.0559(13) 0.0590(14) 0.0423(12) -0.0076(10) 0.0089(10) -0.0139(11)

loop_
_atom_type_symbol
_atom_type_description
_atom_type_scat_dispersion_real
_atom_type_scat_dispersion_imag
_atom_type_scat_source
C C 0.0033 0.0016 'International Tables Vol C Tables 4.2.6.8 and 6.1.1.4'
H H 0.0000 0.0000 'International Tables Vol C Tables 4.2.6.8 and 6.1.1.4'
Co Co 0.3494 0.9721 'International Tables Vol C Tables 4.2.6.8 and 6.1.1.4'
N N 0.0061 0.0033 'International Tables Vol C Tables 4.2.6.8 and 6.1.1.4'
O O 0.0106 0.0060 'International Tables Vol C Tables 4.2.6.8 and 6.1.1.4'

loop_
_geom_angle_atom_site_label_1
_geom_angle_atom_site_label_2
_geom_angle_atom_site_label_3
_geom_angle
_geom_angle_site_symmetry_1
_geom_angle_site_symmetry_3
C14 N1 C10 117.6(2) . .
C14 N1 Co1 122.31(16) . .
C10 N1 Co1 120.05(16) . .
O1 C1 O2 123.8(2) . 4_565
O1 C1 C2 117.3(2) . .
O2 C1 C2 118.7(2) 4_565 .
C3 C2 C8 119.81(19) . .
C3 C2 C1 116.76(19) . .
C8 C2 C1 123.36(19) . .
C4 C3 C2 120.4(2) . .
C4 C3 H3 119.8 . .
C2 C3 H3 119.8 . .
C7 C8 C2 118.8(2) . .
C7 C8 C9 119.33(19) . .
C2 C8 C9 121.81(19) . .
C5 C4 C3 120.1(2) . .
C5 C4 H4 119.9 . .
C3 C4 H4 119.9 . .
C5 C7 C8 121.0(2) . .
C5 C7 H7 119.5 . .
C8 C7 H7 119.5 . .
C7 C5 C4 119.8(2) . .
C7 C5 C6 119.5(2) . .
C4 C5 C6 120.7(2) . .
O4 C6 O3 119.3(2) . .
O4 C6 C5 120.7(2) . .
O3 C6 C5 120.0(2) . .
C6 O4 Co1 86.15(15) . .
C6 O3 Co1 94.89(14) . .
O6 C9 O5 123.7(2) . .
O6 C9 C8 120.1(2) . .
O5 C9 C8 116.14(19) . .
N1 C10 C11 122.0(2) . .
N1 C10 H10 119.0 . .
C11 C10 H10 119.0 . .
C10 C11 C12 120.4(2) . .
C10 C11 H11 119.8 . .
C12 C11 H11 119.8 . .
C11 C12 C13 118.3(2) . .
C11 C12 H12 120.9 . .
C13 C12 H12 120.9 . .
C14 C13 C12 118.5(2) . .
C14 C13 N2 116.9(2) . .
C12 C13 N2 124.5(2) . .
N1 C14 C13 123.2(2) . .
N1 C14 H14A 118.4 . .
C13 C14 H14A 118.4 . .
O7 C15 N2 123.0(2) . .
O7 C15 C16 123.3(2) . .
N2 C15 C16 113.6(2) . .
C17 C16 C18 110.5(2) . .
C17 C16 C15 111.2(2) . .
C18 C16 C15 111.5(2) . .
C17 C16 H16 107.8 . .
C18 C16 H16 107.8 . .
C15 C16 H16 107.8 . .
C16 C17 C18 112.4(2) . 3_556
C16 C17 H17A 109.1 . .
C18 C17 H17A 109.1 3_556 .
C16 C17 H17B 109.1 . .
C18 C17 H17B 109.1 3_556 .
H17A C17 H17B 107.9 . .
C16 C18 C17 110.3(2) . 3_556
C16 C18 H18A 109.6 . .
C17 C18 H18A 109.6 3_556 .
C16 C18 H18B 109.6 . .
C17 C18 H18B 109.6 3_556 .
H18A C18 H18B 108.1 . .
C15 N2 C13 127.8(2) . .
C15 N2 H2 116.1 . .
C13 N2 H2 116.1 . .
C1 O1 Co2 126.03(15) . .
C1 O2 Co1 129.92(14) 4_566 .
Co2 O3W H3W 109.5 . .
Co2 O3W H3WB 112.4 . .
H3W O3W H3WB 137.1 . .
Co2 O4W H4W 109.5 . .
Co2 O4W H4WB 109.4 . .
H4W O4W H4WB 104.1 . .
C9 O5 Co1 112.90(14) . 4_465
O5 Co1 O2 104.72(7) 4_666 .
O5 Co1 N1 96.95(7) 4_666 .
O2 Co1 N1 114.92(7) . .
O5 Co1 O3 102.76(7) 4_666 .
O2 Co1 O3 125.93(7) . .
N1 Co1 O3 106.70(7) . .
O5 Co1 O4 161.61(7) 4_666 .
O2 Co1 O4 85.58(7) . .
N1 Co1 O4 92.21(8) . .
O3 Co1 O4 59.20(7) . .
O4W Co2 O4W 180.00(15) . 3_755
O4W Co2 O1 93.55(8) . 3_755
O4W Co2 O1 86.45(8) 3_755 3_755
O4W Co2 O1 86.45(8) . .
O4W Co2 O1 93.55(8) 3_755 .
O1 Co2 O1 180.00(12) 3_755 .
O4W Co2 O3W 88.30(10) . 3_755
O4W Co2 O3W 91.70(10) 3_755 3_755
O1 Co2 O3W 84.70(7) 3_755 3_755
O1 Co2 O3W 95.30(7) . 3_755
O4W Co2 O3W 91.70(10) . .
O4W Co2 O3W 88.30(10) 3_755 .
O1 Co2 O3W 95.30(7) 3_755 .
O1 Co2 O3W 84.70(7) . .
O3W Co2 O3W 180.00(18) 3_755 .
H1WB O1W H1WA 112.5 . .
H2WB O2W H2WA 108.1 . .

loop_
_geom_bond_atom_site_label_1
_geom_bond_atom_site_label_2
_geom_bond_distance
_geom_bond_site_symmetry_2
N1 C14 1.342(3) .
N1 C10 1.350(3) .
N1 Co1 2.0688(19) .
C1 O1 1.251(3) .
C1 O2 1.255(3) 4_565
C1 C2 1.509(3) .
C2 C3 1.390(3) .
C2 C8 1.405(3) .
C3 C4 1.386(3) .
C3 H3 0.9300 .
C8 C7 1.396(3) .
C8 C9 1.499(3) .
C4 C5 1.386(3) .
C4 H4 0.9300 .
C7 C5 1.383(3) .
C7 H7 0.9300 .
C5 C6 1.493(3) .
C6 O4 1.244(3) .
C6 O3 1.268(3) .
O4 Co1 2.2902(19) .
O3 Co1 2.0857(17) .
C9 O6 1.239(3) .
C9 O5 1.270(3) .
C10 C11 1.372(4) .
C10 H10 0.9300 .
C11 C12 1.374(4) .
C11 H11 0.9300 .
C12 C13 1.388(3) .
C12 H12 0.9300 .
C13 C14 1.384(3) .
C13 N2 1.412(3) .
C14 H14A 0.9300 .
C15 O7 1.219(3) .
C15 N2 1.354(3) .
C15 C16 1.525(3) .
C16 C17 1.514(4) .
C16 C18 1.523(3) .
C16 H16 0.9800 .
C17 C18 1.525(4) 3_556
C17 H17A 0.9700 .
C17 H17B 0.9700 .
C18 C17 1.525(4) 3_556
C18 H18A 0.9700 .
C18 H18B 0.9700 .
N2 H2 0.8600 .
O1 Co2 2.1022(15) .
O2 C1 1.255(3) 4_566
O2 Co1 1.9828(17) .
O3W Co2 2.148(2) .
O3W H3W 0.8200 .
O3W H3WB 0.8618 .
O4W Co2 2.059(2) .
O4W H4W 0.8200 .
O4W H4WB 0.8654 .
O5 Co1 1.9714(16) 4_465
Co1 O5 1.9714(16) 4_666
Co2 O4W 2.059(2) 3_755
Co2 O1 2.1022(15) 3_755
Co2 O3W 2.148(2) 3_755
O1W H1WB 0.8400 .
O1W H1WA 0.8976 .
O2W H2WB 0.8501 .
O2W H2WA 0.8500 .

loop_
_geom_hbond_atom_site_label_D
_geom_hbond_atom_site_label_H
_geom_hbond_atom_site_label_A
_geom_hbond_distance_DH
_geom_hbond_distance_HA
_geom_hbond_distance_DA
_geom_hbond_angle_DHA
_geom_hbond_site_symmetry_A
O4W H4WB O1W 0.87 1.86 2.720(3) 172.5 .
N2 H2 O3 0.86 2.04 2.884(3) 165.7 1_455
O3W H3W O1W 0.82 2.47 3.274(4) 169.1 1_455
O4W H4W O2W 0.82 2.05 2.753(3) 143.0 3_756
O2W H2WB O6 0.85 2.10 2.870(3) 149.9 1_556
O2W H2WA O4 0.85 1.99 2.801(3) 159.3 4_566
O1W H1WB O7 0.84 2.07 2.828(3) 149.7 3_756
O1W H1WA O1 0.90 2.03 2.905(3) 163.6 1_655
O3W H3WB O6 0.86 2.14 2.878(3) 144.1 3_655

loop_
_geom_torsion_atom_site_label_1
_geom_torsion_atom_site_label_2
_geom_torsion_atom_site_label_3
_geom_torsion_atom_site_label_4
_geom_torsion
_geom_torsion_site_symmetry_1
_geom_torsion_site_symmetry_4
O1 C1 C2 C3 81.9(3) . .
O2 C1 C2 C3 -92.9(3) 4_565 .
O1 C1 C2 C8 -101.3(3) . .
O2 C1 C2 C8 83.9(3) 4_565 .
C8 C2 C3 C4 -1.1(3) . .
C1 C2 C3 C4 175.8(2) . .
C3 C2 C8 C7 -0.6(3) . .
C1 C2 C8 C7 -177.4(2) . .
C3 C2 C8 C9 177.9(2) . .
C1 C2 C8 C9 1.2(3) . .
C2 C3 C4 C5 2.0(4) . .
C2 C8 C7 C5 1.5(3) . .
C9 C8 C7 C5 -177.1(2) . .
C8 C7 C5 C4 -0.7(3) . .
C8 C7 C5 C6 179.3(2) . .
C3 C4 C5 C7 -1.1(4) . .
C3 C4 C5 C6 178.9(2) . .
C7 C5 C6 O4 5.6(4) . .
C4 C5 C6 O4 -174.3(2) . .
C7 C5 C6 O3 -174.6(2) . .
C4 C5 C6 O3 5.4(3) . .
O3 C6 O4 Co1 6.1(2) . .
C5 C6 O4 Co1 -174.2(2) . .
O4 C6 O3 Co1 -6.7(3) . .
C5 C6 O3 Co1 173.56(19) . .
C7 C8 C9 O6 -170.5(2) . .
C2 C8 C9 O6 10.9(3) . .
C7 C8 C9 O5 10.2(3) . .
C2 C8 C9 O5 -168.3(2) . .
C14 N1 C10 C11 -0.1(4) . .
Co1 N1 C10 C11 -178.6(2) . .
N1 C10 C11 C12 0.3(4) . .
C10 C11 C12 C13 0.1(4) . .
C11 C12 C13 C14 -0.7(4) . .
C11 C12 C13 N2 -179.9(3) . .
C10 N1 C14 C13 -0.5(3) . .
Co1 N1 C14 C13 177.96(17) . .
C12 C13 C14 N1 0.9(4) . .
N2 C13 C14 N1 -179.8(2) . .
O7 C15 C16 C17 -104.2(3) . .
N2 C15 C16 C17 74.2(3) . .
O7 C15 C16 C18 19.6(4) . .
N2 C15 C16 C18 -161.9(2) . .
C18 C16 C17 C18 56.4(3) . 3_556
C15 C16 C17 C18 -179.2(2) . 3_556
C17 C16 C18 C17 -55.2(3) . 3_556
C15 C16 C18 C17 -179.4(2) . 3_556
O7 C15 N2 C13 3.5(4) . .
C16 C15 N2 C13 -174.9(2) . .
C14 C13 N2 C15 157.7(2) . .
C12 C13 N2 C15 -23.2(4) . .
O2 C1 O1 Co2 9.5(3) 4_565 .
C2 C1 O1 Co2 -165.00(15) . .
O6 C9 O5 Co1 3.2(3) . 4_465
C8 C9 O5 Co1 -177.51(15) . 4_465
C1 O2 Co1 O5 -56.8(2) 4_566 4_666
C1 O2 Co1 N1 48.3(2) 4_566 .
C1 O2 Co1 O3 -174.99(18) 4_566 .
C1 O2 Co1 O4 138.7(2) 4_566 .
C14 N1 Co1 O5 -179.01(18) . 4_666
C10 N1 Co1 O5 -0.56(19) . 4_666
C14 N1 Co1 O2 71.17(19) . .
C10 N1 Co1 O2 -110.38(18) . .
C14 N1 Co1 O3 -73.42(19) . .
C10 N1 Co1 O3 105.03(18) . .
C14 N1 Co1 O4 -14.98(18) . .
C10 N1 Co1 O4 163.47(18) . .
C6 O3 Co1 O5 -172.48(14) . 4_666
C6 O3 Co1 O2 -53.41(17) . .
C6 O3 Co1 N1 86.13(15) . .
C6 O3 Co1 O4 3.71(14) . .
C6 O4 Co1 O5 8.1(3) . 4_666
C6 O4 Co1 O2 133.23(16) . .
C6 O4 Co1 N1 -111.94(16) . .
C6 O4 Co1 O3 -3.77(14) . .
C1 O1 Co2 O4W 119.5(2) . .
C1 O1 Co2 O4W -60.5(2) . 3_755
C1 O1 Co2 O1 -15.66(15) . 3_755
C1 O1 Co2 O3W 31.5(2) . 3_755
C1 O1 Co2 O3W -148.5(2) . .
